data_1506487
loop_
_publ_author_name
'Harmata, Michael'
'Rayanil, Kanok-On'
'Gomes, Maria G.'
'Zheng, Pinguan'
'Calkins, Nathan L.'
'Kim, Soo-Yeun'
'Fan, Yimin'
'Bumbu, Valentina'
'Lee, Dong Reyoul'
'Wacharasindhu, Sumrit'
'Hong, Xuechuan'

_publ_section_title
;
 New synthesis of benzothiazines and benzoisothiazoles containing a
 sulfoximine functional group.
;
_journal_issue 1
_journal_name_full 'Organic letters'
_journal_page_first 143
_journal_page_last 145
_journal_paper_doi 10.1021/ol047781j
_journal_volume 7
_journal_year 2005
_chemical_formula_sum 'C8 H7 N O2 S'
_chemical_formula_weight 181.21
_chemical_name_systematic
; 
 ? 
;
_space_group_IT_number 14
_symmetry_cell_setting monoclinic
_symmetry_space_group_name_Hall '-P 2ybc'
_symmetry_space_group_name_H-M 'P 1 21/c 1'
_atom_sites_solution_hydrogens geom
_atom_sites_solution_primary direct
_atom_sites_solution_secondary difmap
_audit_creation_method SHELXL-97
_cell_angle_alpha 90.00
_cell_angle_beta 102.1290(10)
_cell_angle_gamma 90.00
_cell_formula_units_Z 4
_cell_length_a 8.2041(7)
_cell_length_b 8.0433(7)
_cell_length_c 12.2666(10)
_cell_measurement_reflns_used 2880
_cell_measurement_temperature 173(2)
_cell_measurement_theta_max 27.1
_cell_measurement_theta_min 2.5
_cell_volume 791.38(12)
_computing_cell_refinement 'SAINT (Bruker, 1998)'
_computing_data_collection 'SMART (Bruker, 1998)'
_computing_data_reduction 'SAINT (Bruker, 1998)'
_computing_molecular_graphics 'ORTEP-III (Burnett & Johnson, 1996)'
_computing_publication_material 'CIFTAB (Sheldrick, 1997)'
_computing_structure_refinement 'SHELXL-97 (Sheldrick, 1997)'
_computing_structure_solution 'SHELXS-97 (Sheldrick, 1997)'
_diffrn_ambient_temperature 173(2)
_diffrn_measured_fraction_theta_full 0.997
_diffrn_measured_fraction_theta_max 0.997
_diffrn_measurement_device_type 'Bruker SMART CCD area detector'
_diffrn_measurement_method 'omega scans'
_diffrn_radiation_monochromator graphite
_diffrn_radiation_source 'fine-focus sealed tube'
_diffrn_radiation_type MoK\a
_diffrn_radiation_wavelength 0.71073
_diffrn_reflns_av_R_equivalents 0.0221
_diffrn_reflns_av_sigmaI/netI 0.0238
_diffrn_reflns_limit_h_max 10
_diffrn_reflns_limit_h_min -10
_diffrn_reflns_limit_k_max 7
_diffrn_reflns_limit_k_min -10
_diffrn_reflns_limit_l_max 15
_diffrn_reflns_limit_l_min -15
_diffrn_reflns_number 5489
_diffrn_reflns_theta_full 27.15
_diffrn_reflns_theta_max 27.15
_diffrn_reflns_theta_min 2.54
_diffrn_standards_decay_% 0.0
_exptl_absorpt_coefficient_mu 0.360
_exptl_absorpt_correction_T_max 0.96
_exptl_absorpt_correction_T_min 0.92
_exptl_absorpt_correction_type multi-scan
_exptl_absorpt_process_details
;
 Data were corrected for decay and absorption using the program SADABS 
 based on the method of R.H. Blessing (Acta Cryst. A51, 33-38, 1995).
;
_exptl_crystal_colour colorless
_exptl_crystal_density_diffrn 1.521
_exptl_crystal_density_method 'not measured'
_exptl_crystal_description prism
_exptl_crystal_F_000 376
_exptl_crystal_size_max 0.25
_exptl_crystal_size_mid 0.15
_exptl_crystal_size_min 0.10
_refine_diff_density_max 0.405
_refine_diff_density_min -0.298
_refine_diff_density_rms 0.062
_refine_ls_extinction_method none
_refine_ls_goodness_of_fit_ref 1.052
_refine_ls_hydrogen_treatment noref
_refine_ls_matrix_type full
_refine_ls_number_parameters 110
_refine_ls_number_reflns 1753
_refine_ls_number_restraints 0
_refine_ls_restrained_S_all 1.052
_refine_ls_R_factor_all 0.0426
_refine_ls_R_factor_gt 0.0354
_refine_ls_shift/su_max 0.000
_refine_ls_shift/su_mean 0.000
_refine_ls_structure_factor_coef Fsqd
_refine_ls_weighting_details 'calc w=1/[\s^2^(Fo^2^)+(0.0446P)^2^+0.4153P] where P=(Fo^2^+2Fc^2^)/3'
_refine_ls_weighting_scheme calc
_refine_ls_wR_factor_gt 0.0884
_refine_ls_wR_factor_ref 0.0923
_reflns_number_gt 1507
_reflns_number_total 1753
_reflns_threshold_expression >2sigma(I)
_cod_data_source_file ol047781jsi20041028_100238.cif
_cod_data_source_block MG-III-016c
_cod_original_sg_symbol_H-M P2~1~/c
_cod_database_code 1506487

loop_
_symmetry_equiv_pos_as_xyz
'x, y, z'
'-x, y+1/2, -z+1/2'
'-x, -y, -z'
'x, -y-1/2, z-1/2'

loop_
_atom_site_label
_atom_site_type_symbol
_atom_site_fract_x
_atom_site_fract_y
_atom_site_fract_z
_atom_site_U_iso_or_equiv
_atom_site_adp_type
_atom_site_occupancy
_atom_site_symmetry_multiplicity
_atom_site_calc_flag
_atom_site_refinement_flags
S1 S 0.29704(5) 0.19570(5) 0.55984(4) 0.02743(15) Uani 1 1 d .
O1 O 0.17476(17) 0.06476(17) 0.54458(13) 0.0447(4) Uani 1 1 d .
N1 N 0.34607(19) 0.2664(2) 0.45117(12) 0.0312(4) Uani 1 1 d .
C1 C 0.3090(2) 0.4339(2) 0.43882(13) 0.0268(4) Uani 1 1 d .
O2 O 0.32947(17) 0.51664(18) 0.35967(10) 0.0385(3) Uani 1 1 d .
C2 C 0.24050(19) 0.5028(2) 0.53430(13) 0.0227(3) Uani 1 1 d .
C3 C 0.1907(2) 0.6632(2) 0.55056(14) 0.0275(4) Uani 1 1 d .
H3 H 0.1977 0.7484 0.4982 0.033 Uiso 1 1 calc R
C4 C 0.1297(2) 0.6962(2) 0.64607(16) 0.0314(4) Uani 1 1 d .
H4 H 0.0952 0.8059 0.6591 0.038 Uiso 1 1 calc R
C5 C 0.1184(2) 0.5718(2) 0.72270(15) 0.0313(4) Uani 1 1 d .
H5 H 0.0751 0.5975 0.7867 0.038 Uiso 1 1 calc R
C6 C 0.1693(2) 0.4106(2) 0.70717(14) 0.0281(4) Uani 1 1 d .
H6 H 0.1628 0.3248 0.7593 0.034 Uiso 1 1 calc R
C7 C 0.22973(19) 0.3813(2) 0.61234(13) 0.0230(3) Uani 1 1 d .
C8 C 0.4785(2) 0.1288(2) 0.65153(16) 0.0340(4) Uani 1 1 d .
H8A H 0.4523 0.1003 0.7236 0.051 Uiso 1 1 calc R
H8B H 0.5617 0.2180 0.6619 0.051 Uiso 1 1 calc R
H8C H 0.5231 0.0307 0.6204 0.051 Uiso 1 1 calc R

loop_
_atom_site_aniso_label
_atom_site_aniso_U_11
_atom_site_aniso_U_22
_atom_site_aniso_U_33
_atom_site_aniso_U_23
_atom_site_aniso_U_13
_atom_site_aniso_U_12
S1 0.0277(2) 0.0201(2) 0.0331(3) -0.00067(17) 0.00320(17) -0.00010(16)
O1 0.0394(8) 0.0240(7) 0.0658(10) 0.0009(6) -0.0005(7) -0.0079(6)
N1 0.0369(8) 0.0310(8) 0.0253(7) -0.0051(6) 0.0057(6) 0.0042(7)
C1 0.0258(8) 0.0301(9) 0.0239(8) -0.0007(7) 0.0040(6) -0.0022(7)
O2 0.0478(8) 0.0437(8) 0.0273(6) 0.0054(6) 0.0155(6) 0.0015(6)
C2 0.0216(7) 0.0231(8) 0.0232(8) -0.0004(6) 0.0039(6) -0.0033(6)
C3 0.0284(8) 0.0236(9) 0.0303(9) 0.0034(7) 0.0060(7) -0.0005(7)
C4 0.0293(8) 0.0271(9) 0.0381(10) -0.0059(8) 0.0076(7) 0.0023(7)
C5 0.0280(8) 0.0404(10) 0.0273(8) -0.0041(8) 0.0100(7) 0.0012(8)
C6 0.0244(8) 0.0339(9) 0.0263(8) 0.0065(7) 0.0059(7) -0.0017(7)
C7 0.0204(7) 0.0214(8) 0.0268(8) 0.0012(6) 0.0039(6) -0.0006(6)
C8 0.0306(9) 0.0358(10) 0.0349(10) 0.0056(8) 0.0053(8) 0.0085(8)

loop_
_atom_type_symbol
_atom_type_description
_atom_type_scat_dispersion_real
_atom_type_scat_dispersion_imag
_atom_type_scat_source
C C 0.0033 0.0016 'International Tables Vol C Tables 4.2.6.8 and 6.1.1.4'
H H 0.0000 0.0000 'International Tables Vol C Tables 4.2.6.8 and 6.1.1.4'
N N 0.0061 0.0033 'International Tables Vol C Tables 4.2.6.8 and 6.1.1.4'
O O 0.0106 0.0060 'International Tables Vol C Tables 4.2.6.8 and 6.1.1.4'
S S 0.1246 0.1234 'International Tables Vol C Tables 4.2.6.8 and 6.1.1.4'

loop_
_geom_angle_atom_site_label_1
_geom_angle_atom_site_label_2
_geom_angle_atom_site_label_3
_geom_angle
O1 S1 N1 116.65(9)
O1 S1 C8 109.51(9)
N1 S1 C8 108.67(9)
O1 S1 C7 113.87(8)
N1 S1 C7 99.13(8)
C8 S1 C7 108.38(9)
C1 N1 S1 110.78(12)
O2 C1 N1 123.80(16)
O2 C1 C2 123.71(16)
N1 C1 C2 112.49(14)
C3 C2 C7 119.73(15)
C3 C2 C1 128.76(15)
C7 C2 C1 111.51(15)
C2 C3 C4 118.01(16)
C5 C4 C3 121.23(16)
C6 C5 C4 121.02(16)
C7 C6 C5 116.61(16)
C6 C7 C2 123.40(16)
C6 C7 S1 130.57(14)
C2 C7 S1 105.97(12)

loop_
_geom_bond_atom_site_label_1
_geom_bond_atom_site_label_2
_geom_bond_distance
S1 O1 1.4393(14)
S1 N1 1.5772(16)
S1 C8 1.7514(18)
S1 C7 1.7603(17)
N1 C1 1.382(2)
C1 O2 1.218(2)
C1 C2 1.507(2)
C2 C3 1.381(2)
C2 C7 1.383(2)
C3 C4 1.393(2)
C4 C5 1.390(3)
C5 C6 1.387(3)
C6 C7 1.377(2)

loop_
_geom_torsion_atom_site_label_1
_geom_torsion_atom_site_label_2
_geom_torsion_atom_site_label_3
_geom_torsion_atom_site_label_4
_geom_torsion
O1 S1 N1 C1 119.26(13)
C8 S1 N1 C1 -116.40(13)
C7 S1 N1 C1 -3.36(13)
S1 N1 C1 O2 -177.36(14)
S1 N1 C1 C2 2.65(18)
O2 C1 C2 C3 -0.2(3)
N1 C1 C2 C3 179.81(16)
O2 C1 C2 C7 179.70(16)
N1 C1 C2 C7 -0.3(2)
C7 C2 C3 C4 -0.4(2)
C1 C2 C3 C4 179.48(15)
C2 C3 C4 C5 -0.3(3)
C3 C4 C5 C6 0.7(3)
C4 C5 C6 C7 -0.4(3)
C5 C6 C7 C2 -0.3(2)
C5 C6 C7 S1 -176.88(13)
C3 C2 C7 C6 0.7(2)
C1 C2 C7 C6 -179.19(14)
C3 C2 C7 S1 178.02(13)
C1 C2 C7 S1 -1.87(16)
O1 S1 C7 C6 55.55(18)
N1 S1 C7 C6 -179.85(16)
C8 S1 C7 C6 -66.57(17)
O1 S1 C7 C2 -121.51(12)
N1 S1 C7 C2 3.10(13)
C8 S1 C7 C2 116.37(12)
